data_2218280
loop_
_publ_author_name
'Mohan, R. T. Sabapathy'
'Kamatchi, S.'
'Subramanyam, M.'
'Thiruvalluvar, A.'
'Linden, A.'

_publ_section_title
;
 1-Methyl-5-(4-methylphenyl)-3-oxocyclohexane-1-carbonitrile
;
_journal_coeditor_code WN2249
_journal_issue 5
_journal_name_full 'Acta Crystallographica Section E'
_journal_page_first o818
_journal_paper_doi 10.1107/S1600536808009070
_journal_volume 64
_journal_year 2008
_chemical_formula_iupac 'C15 H17 N O'
_chemical_formula_moiety 'C15 H17 N O'
_chemical_formula_structural 'C15 H17 N O'
_chemical_formula_sum 'C15 H17 N O'
_chemical_formula_weight 227.30
_chemical_melting_point 376
_chemical_name_common 'cyclohexane derivative'
_chemical_name_systematic
;
1-Methyl-5-(4-methylphenyl)-3-oxocyclohexane-1-carbonitrile
;
_space_group_IT_number 15
_symmetry_cell_setting monoclinic
_symmetry_space_group_name_Hall '-C 2yc'
_symmetry_space_group_name_H-M 'C 1 2/c 1'
_atom_sites_solution_hydrogens geom
_atom_sites_solution_primary direct
_atom_sites_solution_secondary difmap
_cell_angle_alpha 90
_cell_angle_beta 123.2670(10)
_cell_angle_gamma 90
_cell_formula_units_Z 8
_cell_length_a 23.4475(5)
_cell_length_b 6.03700(10)
_cell_length_c 21.0740(5)
_cell_measurement_reflns_used 3933
_cell_measurement_temperature 160.0(10)
_cell_measurement_theta_max 30.0
_cell_measurement_theta_min 2.0
_cell_volume 2494.22(9)
_computing_cell_refinement 'DENZO-SMN (Otwinowski & Minor, 1997)'
_computing_data_collection 'COLLECT (Nonius, 2000)'
_computing_data_reduction 'DENZO-SMN and SCALEPACK (Otwinowski & Minor, 1997)'
_computing_molecular_graphics 'ORTEP-3 (Farrugia, 1997)'
_computing_publication_material 'PLATON (Spek, 2003)'
_computing_structure_refinement 'SHELXL97 (Sheldrick, 2008)'
_computing_structure_solution 'SHELXS97 (Sheldrick, 2008)'
_diffrn_ambient_temperature 160.0(10)
_diffrn_detector_area_resol_mean 9
_diffrn_measured_fraction_theta_full 0.997
_diffrn_measured_fraction_theta_max 0.997
_diffrn_measurement_device_type 'Nonius KappaCCD area-detector'
_diffrn_measurement_method '\f and \w scans with \k offsets'
_diffrn_radiation_monochromator 'horizontally mounted graphite crystal'
_diffrn_radiation_source 'Nonius FR590 sealed tube generator'
_diffrn_radiation_type 'Mo K\a'
_diffrn_radiation_wavelength 0.71073
_diffrn_reflns_av_R_equivalents 0.0540
_diffrn_reflns_av_sigmaI/netI 0.0378
_diffrn_reflns_limit_h_max 32
_diffrn_reflns_limit_h_min 0
_diffrn_reflns_limit_k_max 8
_diffrn_reflns_limit_k_min 0
_diffrn_reflns_limit_l_max 24
_diffrn_reflns_limit_l_min -29
_diffrn_reflns_number 37687
_diffrn_reflns_theta_full 30.05
_diffrn_reflns_theta_max 30.05
_diffrn_reflns_theta_min 2.08
_diffrn_standards_decay_% 0
_diffrn_standards_number 0
_exptl_absorpt_coefficient_mu 0.075
_exptl_absorpt_correction_type none
_exptl_crystal_colour colourless
_exptl_crystal_density_diffrn 1.211
_exptl_crystal_density_method 'not measured'
_exptl_crystal_description tablet
_exptl_crystal_F_000 976
_exptl_crystal_size_max 0.25
_exptl_crystal_size_mid 0.20
_exptl_crystal_size_min 0.10
_refine_diff_density_max 0.416
_refine_diff_density_min -0.269
_refine_ls_extinction_method none
_refine_ls_goodness_of_fit_ref 1.083
_refine_ls_hydrogen_treatment constr
_refine_ls_matrix_type full
_refine_ls_number_parameters 154
_refine_ls_number_reflns 3640
_refine_ls_number_restraints 0
_refine_ls_restrained_S_all 1.083
_refine_ls_R_factor_all 0.0783
_refine_ls_R_factor_gt 0.0524
_refine_ls_shift/su_max_lt 0.001
_refine_ls_shift/su_mean 0.000
_refine_ls_structure_factor_coef Fsqd
_refine_ls_weighting_details 'calc w=1/[\s^2^(Fo^2^)+(0.0889P)^2^+1.0674P] where P=(Fo^2^+2Fc^2^)/3'
_refine_ls_weighting_scheme calc
_refine_ls_wR_factor_gt 0.1466
_refine_ls_wR_factor_ref 0.1703
_reflns_number_gt 2682
_reflns_number_total 3640
_reflns_threshold_expression I>2\s(I)
_cod_data_source_file wn2249.cif
_cod_data_source_block I
_cod_depositor_comments
;
The following automatic conversions were performed:
'_symmetry_cell_setting' value 'Monoclinic' changed to 'monoclinic'
according to '/home/saulius/struct/CIF-dictionaries/cif_core.dic'
dictionary named 'cif_core.dic' version 2.4.1 from 2010-06-29.

Automatic conversion script
Id: cif_fix_enum 1527 2010-12-29 10:47:43Z saulius 

The following automatic conversions were performed:

'_symmetry_cell_setting' value 'Monoclinic' changed to 'monoclinic'
according to /home/saulius/struct/CIF-dictionaries/cif_core.dic
dictionary named 'cif_core.dic' version 2.4.1 from 2010-06-29.

Automatic conversion script
Id: cif_fix_values 1715 2011-07-08 13:25:40Z adriana 
;
_cod_original_sg_symbol_H-M 'C 2/c'
_cod_database_code 2218280
_cod_database_fobs_code 2218280

loop_
_symmetry_equiv_pos_site_id
_symmetry_equiv_pos_as_xyz
1 x,y,z
2 -x,y,1/2-z
3 -x,-y,-z
4 x,-y,1/2+z
5 1/2+x,1/2+y,z
6 1/2-x,1/2+y,1/2-z
7 1/2-x,1/2-y,-z
8 1/2+x,1/2-y,1/2+z

loop_
_atom_site_aniso_label
_atom_site_aniso_U_11
_atom_site_aniso_U_22
_atom_site_aniso_U_33
_atom_site_aniso_U_12
_atom_site_aniso_U_13
_atom_site_aniso_U_23
O3 0.0412(6) 0.0397(6) 0.0472(7) -0.0142(5) 0.0266(5) -0.0148(5)
N12 0.0409(7) 0.0425(8) 0.0396(7) -0.0060(6) 0.0248(6) 0.0051(6)
C1 0.0254(6) 0.0250(6) 0.0306(7) -0.0027(5) 0.0178(6) -0.0022(5)
C2 0.0233(6) 0.0366(8) 0.0285(7) -0.0015(6) 0.0130(5) -0.0014(6)
C3 0.0273(7) 0.0332(8) 0.0231(7) -0.0052(5) 0.0129(5) -0.0028(5)
C4 0.0283(7) 0.0303(7) 0.0304(7) -0.0032(5) 0.0184(6) -0.0045(5)
C5 0.0224(6) 0.0230(6) 0.0265(6) -0.0008(5) 0.0144(5) 0.0021(5)
C6 0.0258(6) 0.0246(7) 0.0301(7) -0.0042(5) 0.0176(6) -0.0030(5)
C11 0.0364(8) 0.0305(8) 0.0515(9) -0.0015(6) 0.0311(7) -0.0045(7)
C12 0.0258(6) 0.0329(7) 0.0303(7) -0.0071(5) 0.0181(6) -0.0048(6)
C15 0.0275(7) 0.0443(9) 0.0427(9) -0.0070(6) 0.0222(7) -0.0033(7)
C51 0.0229(6) 0.0248(6) 0.0241(6) -0.0018(5) 0.0140(5) 0.0003(5)
C52 0.0258(6) 0.0264(7) 0.0272(7) -0.0003(5) 0.0140(5) 0.0040(5)
C53 0.0232(6) 0.0332(7) 0.0281(7) 0.0030(5) 0.0128(5) 0.0034(6)
C54 0.0249(6) 0.0340(7) 0.0289(7) -0.0052(5) 0.0167(6) -0.0035(5)
C55 0.0346(7) 0.0252(7) 0.0450(9) -0.0036(6) 0.0273(7) 0.0009(6)
C56 0.0296(7) 0.0258(7) 0.0428(8) 0.0033(5) 0.0235(7) 0.0056(6)

loop_
_atom_site_type_symbol
_atom_site_label
_atom_site_fract_x
_atom_site_fract_y
_atom_site_fract_z
_atom_site_U_iso_or_equiv
_atom_site_thermal_displace_type
_atom_site_occupancy
O O3 -0.15528(6) 0.46344(19) 0.25177(7) 0.0415(4) Uani 1.000
N N12 -0.08326(7) 0.6151(2) 0.47679(8) 0.0396(4) Uani 1.000
C C1 -0.11894(7) 0.9214(2) 0.37288(8) 0.0257(4) Uani 1.000
C C2 -0.16638(7) 0.8175(3) 0.29352(8) 0.0301(4) Uani 1.000
C C3 -0.13059(7) 0.6453(2) 0.27576(7) 0.0284(4) Uani 1.000
C C4 -0.06263(7) 0.7130(2) 0.28980(8) 0.0285(4) Uani 1.000
C C5 -0.01555(6) 0.8211(2) 0.36851(7) 0.0235(3) Uani 1.000
C C6 -0.05364(7) 1.0065(2) 0.37989(8) 0.0257(4) Uani 1.000
C C11 -0.15578(8) 1.1085(3) 0.38596(10) 0.0358(5) Uani 1.000
C C12 -0.09953(7) 0.7479(2) 0.43103(8) 0.0283(4) Uani 1.000
C C15 0.24199(7) 1.0891(3) 0.40745(9) 0.0366(5) Uani 1.000
C C51 0.05077(6) 0.8959(2) 0.37806(7) 0.0234(3) Uani 1.000
C C52 0.10525(7) 0.7488(2) 0.40770(7) 0.0268(4) Uani 1.000
C C53 0.16606(7) 0.8088(2) 0.41545(8) 0.0288(4) Uani 1.000
C C54 0.17508(7) 1.0191(3) 0.39554(8) 0.0283(4) Uani 1.000
C C55 0.12020(7) 1.1653(2) 0.36508(9) 0.0321(4) Uani 1.000
C C56 0.05907(7) 1.1049(2) 0.35635(9) 0.0308(4) Uani 1.000
H H2A -0.20592 0.74844 0.29089 0.0361 Uiso 1.000
H H2B -0.18388 0.93583 0.25469 0.0361 Uiso 1.000
H H4A -0.07029 0.81889 0.24998 0.0341 Uiso 1.000
H H4B -0.03970 0.58069 0.28600 0.0341 Uiso 1.000
H H5 -0.00387 0.70502 0.40771 0.0282 Uiso 1.000
H H6A -0.06599 1.12360 0.34155 0.0308 Uiso 1.000
H H6B -0.02313 1.07305 0.43072 0.0308 Uiso 1.000
H H11A -0.16873 1.22489 0.34797 0.0537 Uiso 1.000
H H11B -0.12531 1.17052 0.43686 0.0537 Uiso 1.000
H H11C -0.19680 1.04942 0.38141 0.0537 Uiso 1.000
H H15A 0.27435 0.96550 0.42915 0.0549 Uiso 1.000
H H15B 0.26039 1.21551 0.44228 0.0549 Uiso 1.000
H H15C 0.23475 1.13160 0.35866 0.0549 Uiso 1.000
H H52 0.10086 0.60508 0.42290 0.0321 Uiso 1.000
H H53 0.20209 0.70396 0.43470 0.0345 Uiso 1.000
H H55 0.12464 1.30917 0.34997 0.0384 Uiso 1.000
H H56 0.02242 1.20775 0.33526 0.0370 Uiso 1.000

loop_
_atom_type_symbol
_atom_type_description
_atom_type_scat_dispersion_real
_atom_type_scat_dispersion_imag
_atom_type_scat_source
O O 0.0106 0.0060 'International Tables Vol C Tables 4.2.6.8 and 6.1.1.4'
N N 0.0061 0.0033 'International Tables Vol C Tables 4.2.6.8 and 6.1.1.4'
H H 0.0000 0.0000 'International Tables Vol C Tables 4.2.6.8 and 6.1.1.4'
C C 0.0033 0.0016 'International Tables Vol C Tables 4.2.6.8 and 6.1.1.4'

loop_
_geom_angle_atom_site_label_1
_geom_angle_atom_site_label_2
_geom_angle_atom_site_label_3
_geom_angle
_geom_angle_publ_flag
C2 C1 C6 109.04(13) no
C2 C1 C11 110.55(14) no
C2 C1 C12 108.69(11) no
C6 C1 C11 111.35(12) no
C6 C1 C12 108.53(13) no
C11 C1 C12 108.62(14) no
C1 C2 C3 112.38(13) no
O3 C3 C2 121.60(17) no
O3 C3 C4 122.51(15) no
C2 C3 C4 115.89(12) no
C3 C4 C5 112.38(13) no
C4 C5 C6 110.02(12) no
C4 C5 C51 110.09(12) no
C6 C5 C51 113.81(11) no
C1 C6 C5 112.03(11) no
N12 C12 C1 178.70(18) no
C5 C51 C52 119.32(12) no
C5 C51 C56 122.83(13) no
C52 C51 C56 117.83(15) no
C51 C52 C53 121.07(12) no
C52 C53 C54 121.23(14) no
C15 C54 C53 121.54(16) no
C15 C54 C55 120.88(16) no
C53 C54 C55 117.58(17) no
C54 C55 C56 121.31(13) no
C51 C56 C55 120.95(14) no
C1 C2 H2A 109.00 no
C1 C2 H2B 109.00 no
C3 C2 H2A 109.00 no
C3 C2 H2B 109.00 no
H2A C2 H2B 108.00 no
C3 C4 H4A 109.00 no
C3 C4 H4B 109.00 no
C5 C4 H4A 109.00 no
C5 C4 H4B 109.00 no
H4A C4 H4B 108.00 no
C4 C5 H5 108.00 no
C6 C5 H5 108.00 no
C51 C5 H5 108.00 no
C1 C6 H6A 109.00 no
C1 C6 H6B 109.00 no
C5 C6 H6A 109.00 no
C5 C6 H6B 109.00 no
H6A C6 H6B 108.00 no
C1 C11 H11A 109.00 no
C1 C11 H11B 109.00 no
C1 C11 H11C 109.00 no
H11A C11 H11B 109.00 no
H11A C11 H11C 109.00 no
H11B C11 H11C 109.00 no
C54 C15 H15A 109.00 no
C54 C15 H15B 109.00 no
C54 C15 H15C 109.00 no
H15A C15 H15B 109.00 no
H15A C15 H15C 109.00 no
H15B C15 H15C 109.00 no
C51 C52 H52 119.00 no
C53 C52 H52 119.00 no
C52 C53 H53 119.00 no
C54 C53 H53 119.00 no
C54 C55 H55 119.00 no
C56 C55 H55 119.00 no
C51 C56 H56 120.00 no
C55 C56 H56 120.00 no

loop_
_geom_bond_atom_site_label_1
_geom_bond_atom_site_label_2
_geom_bond_distance
_geom_bond_publ_flag
O3 C3 1.2145(17) no
N12 C12 1.1466(19) no
C1 C2 1.545(2) no
C1 C6 1.543(3) no
C1 C11 1.536(3) no
C1 C12 1.4812(19) no
C2 C3 1.507(2) no
C3 C4 1.509(3) no
C4 C5 1.5450(19) no
C5 C6 1.531(2) no
C5 C51 1.523(2) no
C15 C54 1.507(3) no
C51 C52 1.391(2) no
C51 C56 1.3917(18) no
C52 C53 1.391(3) no
C53 C54 1.389(2) no
C54 C55 1.393(2) no
C55 C56 1.390(3) no
C2 H2A 0.9900 no
C2 H2B 0.9900 no
C4 H4A 0.9900 no
C4 H4B 0.9900 no
C5 H5 1.0000 no
C6 H6A 0.9900 no
C6 H6B 0.9900 no
C11 H11A 0.9800 no
C11 H11B 0.9800 no
C11 H11C 0.9800 no
C15 H15A 0.9800 no
C15 H15B 0.9800 no
C15 H15C 0.9800 no
C52 H52 0.9500 no
C53 H53 0.9500 no
C55 H55 0.9500 no
C56 H56 0.9500 no

loop_
_geom_contact_atom_site_label_1
_geom_contact_atom_site_label_2
_geom_contact_distance
_geom_contact_site_symmetry_2
_geom_contact_publ_flag
O3 H6A 2.8000 1_545 no
O3 H11A 2.6400 1_545 no
O3 H15C 2.8500 2_545 no
O3 H55 2.7700 2_545 no
N12 H11B 2.8200 1_545 no
N12 H5 2.8900 3_566 no
N12 H6B 2.8700 3_576 no
N12 H52 2.7100 3_566 no
C4 C12 3.532(2) . no
C12 C4 3.532(2) . no
C12 C15 3.598(3) 5_445 no
C15 C12 3.598(3) 5_555 no
C6 H56 2.7200 . no
C12 H5 2.5600 . no
C12 H6B 2.9600 3_576 no
C15 H2B 3.0500 2_555 no
C51 H4A 3.0100 2_555 no
C52 H4B 3.1000 . no
C52 H55 3.0600 1_545 no
C52 H4A 2.9800 2_555 no
C52 H11B 3.0800 3_576 no
C53 H4A 2.9300 2_555 no
C53 H53 2.9700 7_566 no
C54 H4A 2.9400 2_555 no
C55 H52 3.0600 1_565 no
C55 H4A 2.9200 2_555 no
C56 H6A 2.7800 . no
C56 H6B 3.0900 . no
C56 H4A 2.9500 2_555 no
H2A H11C 2.5600 . no
H2A H15C 2.5800 5_445 no
H2B H6A 2.5900 . no
H2B H11A 2.5000 . no
H2B C15 3.0500 2_555 no
H2B H15C 2.3200 2_555 no
H4A C51 3.0100 2_555 no
H4A C52 2.9800 2_555 no
H4A C53 2.9300 2_555 no
H4A C54 2.9400 2_555 no
H4A C55 2.9200 2_555 no
H4A C56 2.9500 2_555 no
H4B C52 3.1000 . no
H4B H56 2.5700 1_545 no
H5 C12 2.5600 . no
H5 H52 2.3700 . no
H5 N12 2.8900 3_566 no
H6A O3 2.8000 1_565 no
H6A C56 2.7800 . no
H6A H2B 2.5900 . no
H6A H11A 2.5600 . no
H6A H56 2.2100 . no
H6B C56 3.0900 . no
H6B H11B 2.5400 . no
H6B N12 2.8700 3_576 no
H6B C12 2.9600 3_576 no
H11A O3 2.6400 1_565 no
H11A H2B 2.5000 . no
H11A H6A 2.5600 . no
H11B N12 2.8200 1_565 no
H11B H6B 2.5400 . no
H11B C52 3.0800 3_576 no
H11C H2A 2.5600 . no
H15A H53 2.3700 . no
H15C O3 2.8500 2_565 no
H15C H2B 2.3200 2_555 no
H15C H2A 2.5800 5_555 no
H52 C55 3.0600 1_545 no
H52 H5 2.3700 . no
H52 N12 2.7100 3_566 no
H53 H15A 2.3700 . no
H53 C53 2.9700 7_566 no
H53 H53 2.4800 7_566 no
H55 C52 3.0600 1_565 no
H55 O3 2.7700 2_565 no
H56 C6 2.7200 . no
H56 H4B 2.5700 1_565 no
H56 H6A 2.2100 . no

loop_
_geom_hbond_atom_site_label_D
_geom_hbond_atom_site_label_H
_geom_hbond_atom_site_label_A
_geom_hbond_site_symmetry_A
_geom_hbond_distance_DH
_geom_hbond_distance_HA
_geom_hbond_distance_DA
_geom_hbond_angle_DHA
_geom_hbond_publ_flag
C4 H4A Cg 2_555 0.99 2.61 3.5425(15) 157 yes

loop_
_geom_torsion_atom_site_label_1
_geom_torsion_atom_site_label_2
_geom_torsion_atom_site_label_3
_geom_torsion_atom_site_label_4
_geom_torsion
_geom_torsion_publ_flag
C6 C1 C2 C3 52.74(16) no
C11 C1 C2 C3 175.47(14) no
C12 C1 C2 C3 -65.40(19) no
C2 C1 C6 C5 -58.85(15) no
C11 C1 C6 C5 178.91(12) no
C12 C1 C6 C5 59.39(14) no
C1 C2 C3 O3 130.73(15) no
C1 C2 C3 C4 -49.13(17) no
O3 C3 C4 C5 -131.91(13) no
C2 C3 C4 C5 47.96(15) no
C3 C4 C5 C6 -51.08(14) no
C3 C4 C5 C51 -177.30(10) no
C4 C5 C6 C1 58.21(15) no
C51 C5 C6 C1 -177.70(11) no
C4 C5 C51 C52 -88.85(14) no
C4 C5 C51 C56 89.28(15) no
C6 C5 C51 C52 147.10(12) no
C6 C5 C51 C56 -34.77(17) no
C5 C51 C52 C53 178.29(12) no
C56 C51 C52 C53 0.1(2) no
C5 C51 C56 C55 -179.06(13) no
C52 C51 C56 C55 -0.9(2) no
C51 C52 C53 C54 1.5(2) no
C52 C53 C54 C15 176.87(13) no
C52 C53 C54 C55 -2.2(2) no
C15 C54 C55 C56 -177.71(14) no
C53 C54 C55 C56 1.3(2) no
C54 C55 C56 C51 0.2(2) no
